data_2216333
loop_
_publ_author_name
'Shuxin Cui'
'Yulong Zhao'
'Jingping Zhang'

_publ_section_title
;
 Redetermination of
 poly[\m~2~-aqua-diaquabis(\m~3~-pyridine-2,6-dicarboxylato)manganese(II)]
;
_journal_coeditor_code BV2065
_journal_issue 12
_journal_name_full 'Acta Crystallographica Section E'
_journal_page_first m3102
_journal_page_last m3102
_journal_paper_doi 10.1107/S1600536807045898
_journal_volume 63
_journal_year 2007
_chemical_formula_iupac '[Mn2 (C7 H3 N O4)2 (H2 O)3]'
_chemical_formula_moiety 'C14 H12 Mn2 N2 O11'
_chemical_formula_sum 'C14 H12 Mn2 N2 O11'
_chemical_formula_weight 494.14
_chemical_name_systematic
;
Poly[\m~2~-aqua-diaquabis(\m~3~-pyridine-2,6-dicarboxylato)manganese(II)]
;
_space_group_IT_number 15
_symmetry_cell_setting monoclinic
_symmetry_space_group_name_Hall '-C 2yc'
_symmetry_space_group_name_H-M 'C 1 2/c 1'
_atom_sites_solution_hydrogens geom
_atom_sites_solution_primary direct
_atom_sites_solution_secondary difmap
_audit_creation_method SHELXL-97
_cell_angle_alpha 90.00
_cell_angle_beta 96.427(2)
_cell_angle_gamma 90.00
_cell_formula_units_Z 4
_cell_length_a 13.1763(13)
_cell_length_b 9.7513(10)
_cell_length_c 13.1510(13)
_cell_measurement_reflns_used 4593
_cell_measurement_temperature 153(2)
_cell_measurement_theta_max 26.04
_cell_measurement_theta_min 2.60
_cell_volume 1679.1(3)
_computing_cell_refinement 'SAINT (Bruker, 2001)'
_computing_data_collection 'SMART (Siemens, 1995)'
_computing_data_reduction 'SAINT (Bruker, 2001)'
_computing_molecular_graphics 'XP (Bruker 1998)'
_computing_publication_material 'SHELXL97 (Sheldrick, 1997)'
_computing_structure_refinement 'SHELXL97 (Sheldrick, 1997)'
_computing_structure_solution 'SHELXS97 (Sheldrick, 1997)'
_diffrn_ambient_temperature 153(2)
_diffrn_detector_area_resol_mean 9
_diffrn_measured_fraction_theta_full 0.998
_diffrn_measured_fraction_theta_max 0.998
_diffrn_measurement_device_type 'Siemens SMART CCD area-detector'
_diffrn_measurement_method \w
_diffrn_radiation_monochromator graphite
_diffrn_radiation_source 'fine-focus sealed tube'
_diffrn_radiation_type MoK\a
_diffrn_radiation_wavelength 0.71073
_diffrn_reflns_av_R_equivalents 0.0275
_diffrn_reflns_av_sigmaI/netI 0.0327
_diffrn_reflns_limit_h_max 16
_diffrn_reflns_limit_h_min -16
_diffrn_reflns_limit_k_max 11
_diffrn_reflns_limit_k_min -12
_diffrn_reflns_limit_l_max 16
_diffrn_reflns_limit_l_min -10
_diffrn_reflns_number 4593
_diffrn_reflns_theta_full 26.04
_diffrn_reflns_theta_max 26.04
_diffrn_reflns_theta_min 2.60
_diffrn_standards_number 0
_exptl_absorpt_coefficient_mu 1.574
_exptl_absorpt_correction_T_max 0.904
_exptl_absorpt_correction_T_min 0.836
_exptl_absorpt_correction_type multi-scan
_exptl_absorpt_process_details '(SADABS; Sheldrick, 2004)'
_exptl_crystal_colour brown
_exptl_crystal_density_diffrn 1.955
_exptl_crystal_density_method 'not measured'
_exptl_crystal_description block
_exptl_crystal_F_000 992
_exptl_crystal_size_max 0.390
_exptl_crystal_size_mid 0.095
_exptl_crystal_size_min 0.064
_refine_diff_density_max 0.343
_refine_diff_density_min -0.309
_refine_ls_extinction_method none
_refine_ls_goodness_of_fit_ref 1.048
_refine_ls_hydrogen_treatment mixed
_refine_ls_matrix_type full
_refine_ls_number_parameters 144
_refine_ls_number_reflns 1649
_refine_ls_number_restraints 0
_refine_ls_restrained_S_all 1.048
_refine_ls_R_factor_all 0.0379
_refine_ls_R_factor_gt 0.0318
_refine_ls_shift/su_max 0.001
_refine_ls_shift/su_mean 0.000
_refine_ls_structure_factor_coef Fsqd
_refine_ls_weighting_details 'calc w=1/[\s^2^(Fo^2^)+(0.0401P)^2^+1.0348P] where P=(Fo^2^+2Fc^2^)/3'
_refine_ls_weighting_scheme calc
_refine_ls_wR_factor_gt 0.0721
_refine_ls_wR_factor_ref 0.0754
_reflns_number_gt 1456
_reflns_number_total 1649
_reflns_threshold_expression I>2\s(I)
_cod_data_source_file bv2065.cif
_cod_data_source_block I
_cod_original_sg_symbol_H-M 'C 2/c'
_cod_database_code 2216333
_cod_database_fobs_code 2216333

loop_
_symmetry_equiv_pos_as_xyz
'x, y, z'
'-x, y, -z+1/2'
'x+1/2, y+1/2, z'
'-x+1/2, y+1/2, -z+1/2'
'-x, -y, -z'
'x, -y, z-1/2'
'-x+1/2, -y+1/2, -z'
'x+1/2, -y+1/2, z-1/2'

loop_
_atom_site_type_symbol
_atom_site_label
_atom_site_fract_x
_atom_site_fract_y
_atom_site_fract_z
_atom_site_U_iso_or_equiv
_atom_site_adp_type
_atom_site_calc_flag
_atom_site_refinement_flags
_atom_site_occupancy
Mn Mn1 0.04668(3) 0.01957(4) 0.87334(3) 0.01474(14) Uani d . 1
O O3 0.09871(12) 0.08881(16) 0.70408(12) 0.0177(4) Uani d . 1
O O4 0.16289(14) 0.25500(19) 0.61332(13) 0.0257(4) Uani d . 1
O O2W 0.17185(16) -0.1023(2) 0.93574(16) 0.0283(5) Uani d . 1
O O1 0.10025(16) 0.29078(19) 1.13305(14) 0.0326(5) Uani d . 1
O O2 0.04275(13) 0.11744(16) 1.02950(13) 0.0179(4) Uani d . 1
O O1W 0.0000 -0.1383(2) 0.7500 0.0195(5) Uani d S 1
N N1 0.11101(14) 0.2377(2) 0.87038(14) 0.0163(4) Uani d . 1
C C1 0.08209(18) 0.2351(3) 1.04755(18) 0.0197(5) Uani d . 1
C C7 0.13324(17) 0.2082(3) 0.69342(18) 0.0174(5) Uani d . 1
C C6 0.13422(18) 0.3006(2) 0.78526(18) 0.0186(5) Uani d . 1
C C5 0.1509(2) 0.4409(3) 0.7806(2) 0.0253(6) Uani d . 1
H H3 0.1671 0.4817 0.7205 0.030 Uiso calc R 1
C C2 0.10824(19) 0.3133(2) 0.95497(19) 0.0201(5) Uani d . 1
C C3 0.1234(2) 0.4546(3) 0.9564(2) 0.0274(6) Uani d . 1
H H5 0.1204 0.5047 1.0162 0.033 Uiso calc R 1
C C4 0.1429(2) 0.5185(3) 0.8670(2) 0.0299(6) Uani d . 1
H H4 0.1506 0.6132 0.8650 0.036 Uiso calc R 1
H H2A 0.217(3) -0.132(3) 0.911(3) 0.041(10) Uiso d . 1
H H2B 0.166(3) -0.141(3) 0.991(3) 0.049(11) Uiso d . 1
H H1 -0.039(3) -0.196(3) 0.783(3) 0.053(11) Uiso d . 1

loop_
_atom_site_aniso_label
_atom_site_aniso_U_11
_atom_site_aniso_U_22
_atom_site_aniso_U_33
_atom_site_aniso_U_12
_atom_site_aniso_U_13
_atom_site_aniso_U_23
Mn1 0.0185(2) 0.0145(2) 0.0116(2) 0.00089(14) 0.00353(14) -0.00022(14)
O3 0.0200(8) 0.0171(9) 0.0167(9) -0.0033(7) 0.0049(7) -0.0005(7)
O4 0.0358(11) 0.0287(10) 0.0141(9) -0.0114(8) 0.0102(8) -0.0016(8)
O2W 0.0259(10) 0.0392(12) 0.0217(11) 0.0160(9) 0.0111(9) 0.0099(9)
O1 0.0577(13) 0.0272(10) 0.0150(10) -0.0202(9) 0.0129(9) -0.0067(8)
O2 0.0265(9) 0.0149(8) 0.0132(8) -0.0039(7) 0.0070(7) -0.0017(7)
O1W 0.0294(14) 0.0135(12) 0.0172(13) 0.000 0.0091(11) 0.000
N1 0.0177(10) 0.0201(11) 0.0117(10) -0.0021(8) 0.0043(8) 0.0002(8)
C1 0.0236(13) 0.0206(13) 0.0155(13) -0.0027(10) 0.0050(10) -0.0003(10)
C7 0.0147(11) 0.0223(13) 0.0154(13) -0.0016(9) 0.0030(10) -0.0002(10)
C6 0.0197(12) 0.0223(13) 0.0145(13) -0.0026(10) 0.0047(10) 0.0017(10)
C5 0.0360(15) 0.0229(14) 0.0180(14) -0.0095(11) 0.0070(11) 0.0012(11)
C2 0.0263(13) 0.0184(13) 0.0164(13) -0.0039(10) 0.0059(11) -0.0010(10)
C3 0.0388(16) 0.0230(14) 0.0219(14) -0.0096(12) 0.0095(12) -0.0057(11)
C4 0.0473(17) 0.0185(13) 0.0250(15) -0.0119(12) 0.0093(13) -0.0001(11)

loop_
_atom_type_symbol
_atom_type_description
_atom_type_scat_dispersion_real
_atom_type_scat_dispersion_imag
_atom_type_scat_source
C C 0.0033 0.0016 'International Tables Vol C Tables 4.2.6.8 and 6.1.1.4'
H H 0.0000 0.0000 'International Tables Vol C Tables 4.2.6.8 and 6.1.1.4'
N N 0.0061 0.0033 'International Tables Vol C Tables 4.2.6.8 and 6.1.1.4'
O O 0.0106 0.0060 'International Tables Vol C Tables 4.2.6.8 and 6.1.1.4'
Mn Mn 0.3368 0.7283 'International Tables Vol C Tables 4.2.6.8 and 6.1.1.4'

loop_
_geom_angle_atom_site_label_1
_geom_angle_atom_site_label_2
_geom_angle_atom_site_label_3
_geom_angle_site_symmetry_1
_geom_angle_site_symmetry_3
_geom_angle
O2W Mn1 O3 . 2_556 163.97(7)
O2W Mn1 O2 . 5_557 83.25(8)
O3 Mn1 O2 2_556 5_557 87.74(6)
O2W Mn1 O2 . . 88.91(7)
O3 Mn1 O2 2_556 . 100.66(6)
O2 Mn1 O2 5_557 . 70.85(7)
O2W Mn1 O1W . . 91.91(7)
O3 Mn1 O1W 2_556 . 73.86(6)
O2 Mn1 O1W 5_557 . 83.50(5)
O2 Mn1 O1W . . 154.07(5)
O2W Mn1 N1 . . 104.68(8)
O3 Mn1 N1 2_556 . 90.69(7)
O2 Mn1 N1 5_557 . 140.61(6)
O2 Mn1 N1 . . 70.80(6)
O1W Mn1 N1 . . 133.50(6)
O2W Mn1 O3 . . 102.56(7)
O3 Mn1 O3 2_556 . 79.27(6)
O2 Mn1 O3 5_557 . 150.96(6)
O2 Mn1 O3 . . 136.87(6)
O1W Mn1 O3 . . 68.01(5)
N1 Mn1 O3 . . 66.08(6)
C7 O3 Mn1 . 2_556 122.94(15)
C7 O3 Mn1 . . 119.13(14)
Mn1 O3 Mn1 2_556 . 91.04(6)
Mn1 O2W H2A . . 131(3)
Mn1 O2W H2B . . 116(2)
H2A O2W H2B . . 111(3)
C1 O2 Mn1 . 5_557 130.81(15)
C1 O2 Mn1 . . 119.90(15)
Mn1 O2 Mn1 5_557 . 109.15(7)
Mn1 O1W Mn1 . 2_556 94.63(9)
Mn1 O1W H1 . . 101(2)
Mn1 O1W H1 2_556 . 130(2)
C2 N1 C6 . . 118.1(2)
C2 N1 Mn1 . . 116.91(15)
C6 N1 Mn1 . . 123.91(16)
O1 C1 O2 . . 126.5(2)
O1 C1 C2 . . 118.0(2)
O2 C1 C2 . . 115.5(2)
O4 C7 O3 . . 125.5(2)
O4 C7 C6 . . 118.8(2)
O3 C7 C6 . . 115.7(2)
N1 C6 C5 . . 122.7(2)
N1 C6 C7 . . 114.4(2)
C5 C6 C7 . . 122.8(2)
C4 C5 C6 . . 118.5(2)
C4 C5 H3 . . 120.8
C6 C5 H3 . . 120.8
N1 C2 C3 . . 122.6(2)
N1 C2 C1 . . 115.0(2)
C3 C2 C1 . . 122.3(2)
C4 C3 C2 . . 118.4(2)
C4 C3 H5 . . 120.8
C2 C3 H5 . . 120.8
C5 C4 C3 . . 119.5(3)
C5 C4 H4 . . 120.2
C3 C4 H4 . . 120.2

loop_
_geom_bond_atom_site_label_1
_geom_bond_atom_site_label_2
_geom_bond_site_symmetry_2
_geom_bond_distance
Mn1 O2W . 2.122(2)
Mn1 O3 2_556 2.1738(16)
Mn1 O2 5_557 2.2679(16)
Mn1 O2 . 2.2704(17)
Mn1 O1W . 2.2707(17)
Mn1 N1 . 2.292(2)
Mn1 O3 . 2.4944(16)
O3 C7 . 1.263(3)
O3 Mn1 2_556 2.1738(16)
O4 C7 . 1.250(3)
O2W H2A . 0.76(4)
O2W H2B . 0.83(4)
O1 C1 . 1.247(3)
O2 C1 . 1.271(3)
O2 Mn1 5_557 2.2679(16)
O1W Mn1 2_556 2.2707(17)
O1W H1 . 0.91(3)
N1 C2 . 1.338(3)
N1 C6 . 1.341(3)
C1 C2 . 1.509(3)
C7 C6 . 1.506(3)
C6 C5 . 1.388(3)
C5 C4 . 1.379(4)
C5 H3 . 0.9300
C2 C3 . 1.391(3)
C3 C4 . 1.380(4)
C3 H5 . 0.9300
C4 H4 . 0.9300

loop_
_geom_hbond_atom_site_label_D
_geom_hbond_atom_site_label_H
_geom_hbond_atom_site_label_A
_geom_hbond_site_symmetry_A
_geom_hbond_distance_DH
_geom_hbond_distance_HA
_geom_hbond_distance_DA
_geom_hbond_angle_DHA
O2W H2A O4 4_546 0.76(4) 1.99(4) 2.722(3) 162(3)
O2W H2B O4 6_556 0.83(4) 1.96(4) 2.783(3) 171(3)
O1W H1 O1 5_557 0.91(3) 1.71(3) 2.603(2) 169(3)

loop_
_geom_torsion_atom_site_label_1
_geom_torsion_atom_site_label_2
_geom_torsion_atom_site_label_3
_geom_torsion_atom_site_label_4
_geom_torsion_site_symmetry_1
_geom_torsion_site_symmetry_4
_geom_torsion
O2W Mn1 O3 C7 . . -102.13(17)
O3 Mn1 O3 C7 2_556 . 94.14(15)
O2 Mn1 O3 C7 5_557 . 159.06(16)
O2 Mn1 O3 C7 . . 0.0(2)
O1W Mn1 O3 C7 . . 170.92(17)
N1 Mn1 O3 C7 . . -1.45(15)
O2W Mn1 O3 Mn1 . 2_556 128.63(7)
O3 Mn1 O3 Mn1 2_556 2_556 -35.10(8)
O2 Mn1 O3 Mn1 5_557 2_556 29.82(14)
O2 Mn1 O3 Mn1 . 2_556 -129.28(7)
O1W Mn1 O3 Mn1 . 2_556 41.68(5)
N1 Mn1 O3 Mn1 . 2_556 -130.69(8)
O2W Mn1 O2 C1 . . 100.62(18)
O3 Mn1 O2 C1 2_556 . -92.33(18)
O2 Mn1 O2 C1 5_557 . -176.1(2)
O1W Mn1 O2 C1 . . -167.26(16)
N1 Mn1 O2 C1 . . -5.35(17)
O3 Mn1 O2 C1 . . -6.7(2)
O2W Mn1 O2 Mn1 . 5_557 -83.24(9)
O3 Mn1 O2 Mn1 2_556 5_557 83.81(8)
O2 Mn1 O2 Mn1 5_557 5_557 0.0
O1W Mn1 O2 Mn1 . 5_557 8.89(17)
N1 Mn1 O2 Mn1 . 5_557 170.80(9)
O3 Mn1 O2 Mn1 . 5_557 169.44(6)
O2W Mn1 O1W Mn1 . 2_556 -142.47(6)
O3 Mn1 O1W Mn1 2_556 2_556 45.02(5)
O2 Mn1 O1W Mn1 5_557 2_556 134.55(5)
O2 Mn1 O1W Mn1 . 2_556 126.10(13)
N1 Mn1 O1W Mn1 . 2_556 -30.06(7)
O3 Mn1 O1W Mn1 . 2_556 -39.69(4)
O2W Mn1 N1 C2 . . -87.65(18)
O3 Mn1 N1 C2 2_556 . 96.97(17)
O2 Mn1 N1 C2 5_557 . 9.7(2)
O2 Mn1 N1 C2 . . -4.08(17)
O1W Mn1 N1 C2 . . 165.13(15)
O3 Mn1 N1 C2 . . 174.90(19)
O2W Mn1 N1 C6 . . 104.24(19)
O3 Mn1 N1 C6 2_556 . -71.14(19)
O2 Mn1 N1 C6 5_557 . -158.42(16)
O2 Mn1 N1 C6 . . -172.2(2)
O1W Mn1 N1 C6 . . -3.0(2)
O3 Mn1 N1 C6 . . 6.79(17)
Mn1 O2 C1 O1 5_557 . 17.4(4)
Mn1 O2 C1 O1 . . -167.5(2)
Mn1 O2 C1 C2 5_557 . -162.32(16)
Mn1 O2 C1 C2 . . 12.9(3)
Mn1 O3 C7 O4 2_556 . -68.1(3)
Mn1 O3 C7 O4 . . 179.19(18)
Mn1 O3 C7 C6 2_556 . 109.6(2)
Mn1 O3 C7 C6 . . -3.1(3)
C2 N1 C6 C5 . . -2.9(4)
Mn1 N1 C6 C5 . . 165.08(19)
C2 N1 C6 C7 . . -178.7(2)
Mn1 N1 C6 C7 . . -10.7(3)
O4 C7 C6 N1 . . -173.6(2)
O3 C7 C6 N1 . . 8.5(3)
O4 C7 C6 C5 . . 10.6(4)
O3 C7 C6 C5 . . -167.3(2)
N1 C6 C5 C4 . . -0.2(4)
C7 C6 C5 C4 . . 175.3(2)
C6 N1 C2 C3 . . 3.3(4)
Mn1 N1 C2 C3 . . -165.5(2)
C6 N1 C2 C1 . . -179.7(2)
Mn1 N1 C2 C1 . . 11.5(3)
O1 C1 C2 N1 . . 164.3(2)
O2 C1 C2 N1 . . -16.0(3)
O1 C1 C2 C3 . . -18.7(4)
O2 C1 C2 C3 . . 161.0(2)
N1 C2 C3 C4 . . -0.6(4)
C1 C2 C3 C4 . . -177.4(3)
C6 C5 C4 C3 . . 3.0(4)
C2 C3 C4 C5 . . -2.6(4)
